data_4319654
loop_
_publ_author_name
'Alexei V. Besserguenev'
'Michael H. Dickman'
'Michael T. Pope'

_publ_section_title
;
 Robust, Alkali-Stable, Triscarbonyl Metal Derivatives of Hexametalate
 Anions, [M6O19{M'(CO)3}n](8-n)- (M = Nb, Ta; M' = Mn, Re; n= 1, 2)
;
_journal_name_full 'Inorganic Chemistry'
_journal_page_first 2582
_journal_page_last 2586
_journal_paper_doi 10.1021/ic001031y
_journal_volume 40
_journal_year 2001
_chemical_formula_moiety K6[Ta6O19{Re(CO)3}2].10H2O
_chemical_formula_sum 'C6 H20 K4 Na2 O35 Re2 Ta6'
_chemical_formula_weight 2312.70
_chemical_melting_point 'decomposes before melting'
_chemical_name_common 'Potassium sodium Dirheniumhexacarbonylhexatantalate'
_chemical_name_systematic
; 
 ? 
;
_space_group_IT_number 12
_symmetry_cell_setting monoclinic
_symmetry_space_group_name_Hall '-C 2y'
_symmetry_space_group_name_H-M 'C 1 2/m 1'
_atom_sites_solution_hydrogens none
_atom_sites_solution_primary direct
_atom_sites_solution_secondary difmap
_audit_creation_method SHELXL-97
_cell_angle_alpha 90.00
_cell_angle_beta 112.531(2)
_cell_angle_gamma 90.00
_cell_formula_units_Z 2
_cell_length_a 17.648(3)
_cell_length_b 10.0561(14)
_cell_length_c 13.1714(19)
_cell_measurement_reflns_used 4996
_cell_measurement_temperature 171(2)
_cell_measurement_theta_max 56.57
_cell_measurement_theta_min 4.76
_cell_volume 2159.1(6)
_computing_cell_refinement 'Bruker SMART'
_computing_data_collection 'Bruker SMART'
_computing_data_reduction 'Bruker SHELXTL'
_computing_molecular_graphics 'Bruker SHELXTL'
_computing_publication_material 'Bruker SHELXTL'
_computing_structure_refinement 'SHELXL-97 (Sheldrick, 1997)'
_computing_structure_solution 'SHELXS-97 (Sheldrick, 1990)'
_diffrn_ambient_temperature 171(2)
_diffrn_measured_fraction_theta_full 0.982
_diffrn_measured_fraction_theta_max 0.982
_diffrn_measurement_device_type 'SMART CCD area detector'
_diffrn_measurement_method 'omega scans'
_diffrn_radiation_monochromator graphite
_diffrn_radiation_source 'normal-focus sealed tube'
_diffrn_radiation_type MoK\a
_diffrn_radiation_wavelength 0.71073
_diffrn_reflns_av_R_equivalents 0.0816
_diffrn_reflns_av_sigmaI/netI 0.0618
_diffrn_reflns_limit_h_max 23
_diffrn_reflns_limit_h_min -22
_diffrn_reflns_limit_k_max 13
_diffrn_reflns_limit_k_min -13
_diffrn_reflns_limit_l_max 17
_diffrn_reflns_limit_l_min -17
_diffrn_reflns_number 12287
_diffrn_reflns_theta_full 28.28
_diffrn_reflns_theta_max 28.28
_diffrn_reflns_theta_min 1.67
_diffrn_standards_decay_% <2%
_exptl_absorpt_coefficient_mu 21.217
_exptl_absorpt_correction_T_max 0.314
_exptl_absorpt_correction_T_min 0.069
_exptl_absorpt_correction_type multi-scan
_exptl_absorpt_process_details SADABS
_exptl_crystal_colour colorless
_exptl_crystal_density_diffrn 3.557
_exptl_crystal_density_method 'not measured'
_exptl_crystal_description plate
_exptl_crystal_F_000 2044
_exptl_crystal_size_max 0.30
_exptl_crystal_size_mid 0.18
_exptl_crystal_size_min 0.08
_refine_diff_density_max 5.859
_refine_diff_density_min -3.461
_refine_diff_density_rms 0.631
_refine_ls_extinction_method none
_refine_ls_goodness_of_fit_ref 1.054
_refine_ls_hydrogen_treatment none
_refine_ls_matrix_type full
_refine_ls_number_parameters 89
_refine_ls_number_reflns 2793
_refine_ls_number_restraints 0
_refine_ls_restrained_S_all 1.054
_refine_ls_R_factor_all 0.0707
_refine_ls_R_factor_gt 0.0588
_refine_ls_shift/su_max 0.000
_refine_ls_shift/su_mean 0.000
_refine_ls_structure_factor_coef Fsqd
_refine_ls_weighting_details 'calc w=1/[\s^2^(Fo^2^)+(0.0860P)^2^+148.0000P] where P=(Fo^2^+2Fc^2^)/3'
_refine_ls_weighting_scheme calc
_refine_ls_wR_factor_gt 0.1625
_refine_ls_wR_factor_ref 0.1764
_reflns_number_gt 2272
_reflns_number_total 2793
_reflns_threshold_expression >2sigma(I)
_cod_data_source_file ic001031y_1.cif
_cod_data_source_block tre2ta6
_cod_depositor_comments
;
The following automatic conversions were performed:

'_symmetry_cell_setting' value 'Monoclinic' changed to 'monoclinic'
according to the built-in table from CIF Core dictionary named
'cif_core.dic' version 2.4.1 from 2010-06-29.

Automatic conversion script
Id: cif_fix_values 1646 2011-03-28 12:23:43Z adriana 
;
_cod_original_cell_volume 2159.1(5)
_cod_database_code 4319654

loop_
_symmetry_equiv_pos_as_xyz
'x, y, z'
'-x, y, -z'
'x+1/2, y+1/2, z'
'-x+1/2, y+1/2, -z'
'-x, -y, -z'
'x, -y, z'
'-x+1/2, -y+1/2, -z'
'x+1/2, -y+1/2, z'

loop_
_atom_site_label
_atom_site_type_symbol
_atom_site_fract_x
_atom_site_fract_y
_atom_site_fract_z
_atom_site_U_iso_or_equiv
_atom_site_adp_type
_atom_site_occupancy
_atom_site_symmetry_multiplicity
_atom_site_calc_flag
_atom_site_refinement_flags
_atom_site_disorder_assembly
_atom_site_disorder_group
Re Re 0.00627(5) 0.0000 0.29487(6) 0.0224(2) Uani 1 2 d S . .
Ta1 Ta 0.12405(5) 0.0000 0.16083(6) 0.0188(2) Uani 1 2 d S . .
Ta2 Ta 0.05928(3) 0.17148(5) -0.07271(4) 0.0182(2) Uani 1 1 d . . .
C1 C -0.0400(9) -0.1300(16) 0.3584(13) 0.031(3) Uiso 1 1 d . . .
C2 C 0.1025(13) 0.0000 0.4255(17) 0.028(4) Uiso 1 2 d S . .
O1R O 0.0502(5) 0.1321(9) 0.1977(7) 0.0195(18) Uiso 1 1 d . . .
O1T O 0.2147(8) 0.0000 0.2845(11) 0.024(3) Uiso 1 2 d S . .
O1 O 0.0000 0.0000 0.0000 0.020(4) Uiso 1 4 d S . .
O1C O -0.0689(8) -0.2140(13) 0.3944(10) 0.042(3) Uiso 1 1 d . . .
O2B O 0.1475(5) 0.1363(9) 0.0697(7) 0.0194(18) Uiso 1 1 d . . .
O2T O 0.1035(6) 0.2948(10) -0.1303(8) 0.0237(19) Uiso 1 1 d . . .
O2C O 0.1634(11) 0.0000 0.5085(15) 0.045(4) Uiso 1 2 d S . .
O3B O 0.0000 0.2716(13) 0.0000 0.020(3) Uiso 1 2 d S . .
O4B O 0.0890(8) 0.0000 -0.1311(10) 0.020(3) Uiso 1 2 d S . .
K1 K 0.2190(3) 0.5000 -0.0108(4) 0.0298(9) Uani 1 2 d S . .
K2 K -0.2008(5) -0.3125(9) 0.4353(7) 0.0468(19) Uani 0.50 1 d P . .
Na Na 0.2787(5) 0.0000 0.7190(7) 0.0336(19) Uiso 1 2 d S . .
O1W O -0.1021(9) 0.5000 -0.0903(12) 0.029(3) Uiso 1 2 d S . .
O2W O 0.2652(8) 0.3208(13) 0.1733(11) 0.047(3) Uiso 1 1 d . . .
O3W O 0.0462(13) 0.5000 -0.2853(17) 0.059(5) Uiso 1 2 d S . .
O4W O 0.1457(18) 0.334(3) 0.341(2) 0.056(7) Uiso 0.50 1 d P . .

loop_
_atom_site_aniso_label
_atom_site_aniso_U_11
_atom_site_aniso_U_22
_atom_site_aniso_U_33
_atom_site_aniso_U_23
_atom_site_aniso_U_13
_atom_site_aniso_U_12
Re 0.0253(4) 0.0187(4) 0.0249(4) 0.000 0.0116(3) 0.000
Ta1 0.0187(4) 0.0136(4) 0.0235(4) 0.000 0.0075(3) 0.000
Ta2 0.0197(3) 0.0113(3) 0.0248(3) 0.00051(17) 0.0100(2) -0.00068(17)
K1 0.031(2) 0.027(2) 0.037(2) 0.000 0.019(2) 0.000
K2 0.039(4) 0.054(5) 0.041(4) -0.007(4) 0.009(3) -0.022(4)

loop_
_atom_type_symbol
_atom_type_description
_atom_type_scat_dispersion_real
_atom_type_scat_dispersion_imag
_atom_type_scat_source
C C 0.0033 0.0016 'International Tables Vol C Tables 4.2.6.8 and 6.1.1.4'
H H 0.0000 0.0000 'International Tables Vol C Tables 4.2.6.8 and 6.1.1.4'
O O 0.0106 0.0060 'International Tables Vol C Tables 4.2.6.8 and 6.1.1.4'
K K 0.2009 0.2494 'International Tables Vol C Tables 4.2.6.8 and 6.1.1.4'
Ta Ta -0.7052 6.5227 'International Tables Vol C Tables 4.2.6.8 and 6.1.1.4'
Re Re -1.0185 7.2310 'International Tables Vol C Tables 4.2.6.8 and 6.1.1.4'
Na Na 0.0362 0.0249 'International Tables Vol C Tables 4.2.6.8 and 6.1.1.4'

loop_
_geom_angle_atom_site_label_1
_geom_angle_atom_site_label_2
_geom_angle_atom_site_label_3
_geom_angle
_geom_angle_site_symmetry_1
_geom_angle_site_symmetry_3
_geom_angle_publ_flag
C1 Re C1 87.1(10) . 6 ?
C1 Re C2 89.2(7) . . ?
C1 Re C2 89.2(7) 6 . ?
C1 Re O4B 97.9(5) . 5 ?
C1 Re O4B 97.9(5) 6 5 ?
C2 Re O4B 170.1(7) . 5 ?
C1 Re O1R 170.9(5) . . ?
C1 Re O1R 98.5(5) 6 . ?
C2 Re O1R 97.8(6) . . ?
O4B Re O1R 74.4(4) 5 . ?
C1 Re O1R 98.5(5) . 6 ?
C1 Re O1R 170.9(5) 6 6 ?
C2 Re O1R 97.8(6) . 6 ?
O4B Re O1R 74.4(4) 5 6 ?
O1R Re O1R 75.0(5) . 6 ?
C1 Re Ta1 136.3(5) . . ?
C1 Re Ta1 136.3(5) 6 . ?
C2 Re Ta1 87.5(6) . . ?
O4B Re Ta1 82.6(3) 5 . ?
O1R Re Ta1 39.2(2) . . ?
O1R Re Ta1 39.2(2) 6 . ?
C1 Re Ta2 88.1(5) . 5 ?
C1 Re Ta2 135.0(5) 6 5 ?
C2 Re Ta2 135.4(4) . 5 ?
O4B Re Ta2 38.83(17) 5 5 ?
O1R Re Ta2 82.9(2) . 5 ?
O1R Re Ta2 39.0(2) 6 5 ?
Ta1 Re Ta2 65.18(2) . 5 ?
C1 Re Ta2 135.0(5) . 2 ?
C1 Re Ta2 88.1(5) 6 2 ?
C2 Re Ta2 135.4(4) . 2 ?
O4B Re Ta2 38.83(17) 5 2 ?
O1R Re Ta2 39.0(2) . 2 ?
O1R Re Ta2 82.9(2) 6 2 ?
Ta1 Re Ta2 65.18(2) . 2 ?
Ta2 Re Ta2 65.07(2) 5 2 ?
O1T Ta1 O2B 103.4(4) . . ?
O1T Ta1 O2B 103.4(4) . 6 ?
O2B Ta1 O2B 88.3(5) . 6 ?
O1T Ta1 O1R 102.2(4) . 6 ?
O2B Ta1 O1R 154.1(4) . 6 ?
O2B Ta1 O1R 89.7(4) 6 6 ?
O1T Ta1 O1R 102.2(4) . . ?
O2B Ta1 O1R 89.7(4) . . ?
O2B Ta1 O1R 154.1(4) 6 . ?
O1R Ta1 O1R 81.0(5) 6 . ?
O1T Ta1 O1 177.8(4) . . ?
O2B Ta1 O1 78.2(3) . . ?
O2B Ta1 O1 78.2(3) 6 . ?
O1R Ta1 O1 76.1(3) 6 . ?
O1R Ta1 O1 76.1(3) . . ?
O1T Ta1 Re 92.3(4) . . ?
O2B Ta1 Re 132.0(3) . . ?
O2B Ta1 Re 132.0(3) 6 . ?
O1R Ta1 Re 42.4(3) 6 . ?
O1R Ta1 Re 42.4(3) . . ?
O1 Ta1 Re 85.47(3) . . ?
O1T Ta1 Ta2 135.4(3) . 6 ?
O2B Ta1 Ta2 82.8(3) . 6 ?
O2B Ta1 Ta2 32.0(3) 6 6 ?
O1R Ta1 Ta2 81.8(3) 6 6 ?
O1R Ta1 Ta2 122.1(3) . 6 ?
O1 Ta1 Ta2 46.148(15) . 6 ?
Re Ta1 Ta2 116.40(2) . 6 ?
O1T Ta1 Ta2 135.4(3) . . ?
O2B Ta1 Ta2 32.0(3) . . ?
O2B Ta1 Ta2 82.8(3) 6 . ?
O1R Ta1 Ta2 122.1(3) 6 . ?
O1R Ta1 Ta2 81.8(3) . . ?
O1 Ta1 Ta2 46.148(15) . . ?
Re Ta1 Ta2 116.40(2) . . ?
Ta2 Ta1 Ta2 62.51(2) 6 . ?
O1T Ta1 K1 84.4(4) . 7 ?
O2B Ta1 K1 49.2(3) . 7 ?
O2B Ta1 K1 49.2(3) 6 7 ?
O1R Ta1 K1 138.4(3) 6 7 ?
O1R Ta1 K1 138.4(3) . 7 ?
O1 Ta1 K1 97.79(8) . 7 ?
Re Ta1 K1 176.74(8) . 7 ?
Ta2 Ta1 K1 66.28(6) 6 7 ?
Ta2 Ta1 K1 66.28(6) . 7 ?
O1T Ta1 K2 27.29(15) . 3 ?
O2B Ta1 K2 87.4(3) . 3 ?
O2B Ta1 K2 125.5(3) 6 3 ?
O1R Ta1 K2 114.4(3) 6 3 ?
O1R Ta1 K2 80.2(3) . 3 ?
O1 Ta1 K2 152.19(13) . 3 ?
Re Ta1 K2 86.82(12) . 3 ?
Ta2 Ta1 K2 155.34(12) 6 3 ?
Ta2 Ta1 K2 116.27(12) . 3 ?
K1 Ta1 K2 90.26(13) 7 3 ?
O1T Ta1 K2 27.29(15) . 8_545 ?
O2B Ta1 K2 125.5(3) . 8_545 ?
O2B Ta1 K2 87.4(3) 6 8_545 ?
O1R Ta1 K2 80.2(3) 6 8_545 ?
O1R Ta1 K2 114.4(3) . 8_545 ?
O1 Ta1 K2 152.19(13) . 8_545 ?
Re Ta1 K2 86.82(12) . 8_545 ?
Ta2 Ta1 K2 116.27(12) 6 8_545 ?
Ta2 Ta1 K2 155.34(12) . 8_545 ?
K1 Ta1 K2 90.26(13) 7 8_545 ?
K2 Ta1 K2 53.4(3) 3 8_545 ?
O2T Ta2 O3B 104.8(5) . . ?
O2T Ta2 O2B 102.5(4) . . ?
O3B Ta2 O2B 90.1(3) . . ?
O2T Ta2 O4B 102.1(4) . . ?
O3B Ta2 O4B 152.6(4) . . ?
O2B Ta2 O4B 89.0(5) . . ?
O2T Ta2 O1R 103.0(4) . 2 ?
O3B Ta2 O1R 88.6(3) . 2 ?
O2B Ta2 O1R 153.9(4) . 2 ?
O4B Ta2 O1R 80.4(4) . 2 ?
O2T Ta2 O1 178.0(3) . . ?
O3B Ta2 O1 77.1(3) . . ?
O2B Ta2 O1 78.2(3) . . ?
O4B Ta2 O1 75.9(3) . . ?
O1R Ta2 O1 76.1(3) 2 . ?
O2T Ta2 Re 92.8(3) . 5 ?
O3B Ta2 Re 130.76(10) . 5 ?
O2B Ta2 Re 130.8(3) . 5 ?
O4B Ta2 Re 41.9(4) . 5 ?
O1R Ta2 Re 42.3(3) 2 5 ?
O1 Ta2 Re 85.28(2) . 5 ?
O2T Ta2 Ta1 134.7(3) . . ?
O3B Ta2 Ta1 82.7(2) . . ?
O2B Ta2 Ta1 32.2(3) . . ?
O4B Ta2 Ta1 82.1(3) . . ?
O1R Ta2 Ta1 122.0(3) 2 . ?
O1 Ta2 Ta1 46.009(15) . . ?
Re Ta2 Ta1 116.20(2) 5 . ?
O2T Ta2 Ta2 135.9(3) . 2 ?
O3B Ta2 Ta2 31.1(3) . 2 ?
O2B Ta2 Ta2 83.9(3) . 2 ?
O4B Ta2 Ta2 121.7(3) . 2 ?
O1R Ta2 Ta2 81.6(2) 2 2 ?
O1 Ta2 Ta2 45.968(13) . 2 ?
Re Ta2 Ta2 115.97(2) 5 2 ?
Ta1 Ta2 Ta2 62.44(2) . 2 ?
O2T Ta2 K1 82.9(3) . 7 ?
O3B Ta2 K1 137.41(7) . 7 ?
O2B Ta2 K1 47.7(3) . 7 ?
O4B Ta2 K1 51.4(4) . 7 ?
O1R Ta2 K1 131.2(3) 2 7 ?
O1 Ta2 K1 96.31(4) . 7 ?
Re Ta2 K1 89.55(6) 5 7 ?
Ta1 Ta2 K1 64.60(6) . 7 ?
Ta2 Ta2 K1 126.96(7) 2 7 ?
O1C C1 Re 177.4(14) . . ?
O2C C2 Re 179.9(18) . . ?
Ta2 O1R Ta1 115.3(4) 2 . ?
Ta2 O1R Re 98.7(4) 2 . ?
Ta1 O1R Re 98.4(4) . . ?
Ta1 O1T K2 135.2(3) . 3 ?
Ta1 O1T K2 135.2(3) . 8_545 ?
K2 O1T K2 87.4(6) 3 8_545 ?
Ta1 O1 Ta1 180.00(5) . 5 ?
Ta1 O1 Ta2 87.84(2) . . ?
Ta1 O1 Ta2 92.156(19) 5 . ?
Ta1 O1 Ta2 92.16(2) . 2 ?
Ta1 O1 Ta2 87.84(2) 5 2 ?
Ta2 O1 Ta2 88.06(3) . 2 ?
Ta1 O1 Ta2 92.16(2) . 5 ?
Ta1 O1 Ta2 87.84(2) 5 5 ?
Ta2 O1 Ta2 180.00(3) . 5 ?
Ta2 O1 Ta2 91.94(3) 2 5 ?
Ta1 O1 Ta2 87.84(2) . 6 ?
Ta1 O1 Ta2 92.16(2) 5 6 ?
Ta2 O1 Ta2 91.94(3) . 6 ?
Ta2 O1 Ta2 180.00(2) 2 6 ?
Ta2 O1 Ta2 88.06(3) 5 6 ?
C1 O1C K2 149.7(12) . . ?
Ta2 O2B Ta1 115.7(4) . . ?
Ta2 O2B K1 104.1(4) . 7 ?
Ta1 O2B K1 101.8(3) . 7 ?
Ta2 O2T K1 126.5(5) . . ?
C2 O2C Na 167.8(16) . . ?
C2 O2C K2 103.9(3) . 5_556 ?
Na O2C K2 76.2(3) . 5_556 ?
C2 O2C K2 103.9(3) . 2_556 ?
Na O2C K2 76.2(3) . 2_556 ?
K2 O2C K2 152.1(7) 5_556 2_556 ?
Ta2 O3B Ta2 117.7(7) . 2 ?
Ta2 O4B Ta2 115.6(6) 6 . ?
Ta2 O4B Re 99.3(4) 6 5 ?
Ta2 O4B Re 99.3(4) . 5 ?
Ta2 O4B K1 98.6(4) 6 7 ?
Ta2 O4B K1 98.6(4) . 7 ?
Re O4B K1 146.1(5) 5 7 ?
O1W K1 O2W 68.2(4) 5_565 6_565 ?
O1W K1 O2W 68.2(3) 5_565 . ?
O2W K1 O2W 77.5(5) 6_565 . ?
O1W K1 O2T 76.7(3) 5_565 . ?
O2W K1 O2T 144.6(3) 6_565 . ?
O2W K1 O2T 85.7(3) . . ?
O1W K1 O2T 76.7(3) 5_565 6_565 ?
O2W K1 O2T 85.7(3) 6_565 6_565 ?
O2W K1 O2T 144.6(3) . 6_565 ?
O2T K1 O2T 90.6(4) . 6_565 ?
O1W K1 O2B 151.6(2) 5_565 4 ?
O2W K1 O2B 86.3(3) 6_565 4 ?
O2W K1 O2B 119.7(3) . 4 ?
O2T K1 O2B 128.9(3) . 4 ?
O2T K1 O2B 89.6(3) 6_565 4 ?
O1W K1 O2B 151.6(2) 5_565 7 ?
O2W K1 O2B 119.7(3) 6_565 7 ?
O2W K1 O2B 86.3(3) . 7 ?
O2T K1 O2B 89.6(3) . 7 ?
O2T K1 O2B 128.9(3) 6_565 7 ?
O2B K1 O2B 53.0(3) 4 7 ?
O1W K1 O4B 121.6(4) 5_565 7 ?
O2W K1 O4B 67.1(3) 6_565 7 ?
O2W K1 O4B 67.1(3) . 7 ?
O2T K1 O4B 133.4(2) . 7 ?
O2T K1 O4B 133.4(2) 6_565 7 ?
O2B K1 O4B 53.2(3) 4 7 ?
O2B K1 O4B 53.2(3) 7 7 ?
O1W K1 Na 42.5(3) 5_565 7_556 ?
O2W K1 Na 42.5(3) 6_565 7_556 ?
O2W K1 Na 42.5(3) . 7_556 ?
O2T K1 Na 106.2(2) . 7_556 ?
O2T K1 Na 106.2(2) 6_565 7_556 ?
O2B K1 Na 122.7(2) 4 7_556 ?
O2B K1 Na 122.7(2) 7 7_556 ?
O4B K1 Na 79.1(3) 7 7_556 ?
O1W K1 Ta1 178.2(3) 5_565 7 ?
O2W K1 Ta1 113.1(3) 6_565 7 ?
O2W K1 Ta1 113.1(3) . 7 ?
O2T K1 Ta1 102.1(2) . 7 ?
O2T K1 Ta1 102.1(2) 6_565 7 ?
O2B K1 Ta1 29.02(17) 4 7 ?
O2B K1 Ta1 29.02(17) 7 7 ?
O4B K1 Ta1 60.2(2) 7 7 ?
Na K1 Ta1 139.34(19) 7_556 7 ?
O1W K1 Ta2 132.4(3) 5_565 4 ?
O2W K1 Ta2 64.5(3) 6_565 4 ?
O2W K1 Ta2 96.1(3) . 4 ?
O2T K1 Ta2 149.3(2) . 4 ?
O2T K1 Ta2 104.5(2) 6_565 4 ?
O2B K1 Ta2 28.14(17) 4 4 ?
O2B K1 Ta2 60.05(19) 7 4 ?
O4B K1 Ta2 30.04(12) 7 4 ?
Na K1 Ta2 95.19(16) 7_556 4 ?
Ta1 K1 Ta2 49.12(5) 7 4 ?
O1W K1 Ta2 132.4(3) 5_565 7 ?
O2W K1 Ta2 96.1(3) 6_565 7 ?
O2W K1 Ta2 64.5(3) . 7 ?
O2T K1 Ta2 104.5(2) . 7 ?
O2T K1 Ta2 149.3(2) 6_565 7 ?
O2B K1 Ta2 60.05(19) 4 7 ?
O2B K1 Ta2 28.14(17) 7 7 ?
O4B K1 Ta2 30.04(12) 7 7 ?
Na K1 Ta2 95.19(16) 7_556 7 ?
Ta1 K1 Ta2 49.12(5) 7 7 ?
Ta2 K1 Ta2 50.74(6) 4 7 ?
O4W K2 O1T 126.9(7) 5_556 3_445 ?
O4W K2 O1C 105.0(7) 5_556 . ?
O1T K2 O1C 111.8(5) 3_445 . ?
O4W K2 O4W 112.7(7) 5_556 3_445 ?
O1T K2 O4W 83.1(7) 3_445 3_445 ?
O1C K2 O4W 116.9(7) . 3_445 ?
O4W K2 K2 59.1(7) 5_556 7_446 ?
O1T K2 K2 114.3(5) 3_445 7_446 ?
O1C K2 K2 130.3(5) . 7_446 ?
O4W K2 K2 53.6(6) 3_445 7_446 ?
O4W K2 O2C 82.6(7) 5_556 5_556 ?
O1T K2 O2C 147.5(5) 3_445 5_556 ?
O1C K2 O2C 65.4(4) . 5_556 ?
O4W K2 O2C 71.5(7) 3_445 5_556 ?
K2 K2 O2C 65.9(4) 7_446 5_556 ?
O4W K2 Na 124.1(7) 5_556 5_556 ?
O1T K2 Na 101.7(3) 3_445 5_556 ?
O1C K2 Na 75.7(3) . 5_556 ?
O4W K2 Na 41.4(6) 3_445 5_556 ?
K2 K2 Na 77.9(4) 7_446 5_556 ?
O2C K2 Na 45.8(4) 5_556 5_556 ?
O4W K2 K2 85.5(7) 5_556 6_545 ?
O1T K2 K2 46.3(3) 3_445 6_545 ?
O1C K2 K2 111.0(3) . 6_545 ?
O4W K2 K2 120.3(6) 3_445 6_545 ?
K2 K2 K2 113.7(3) 7_446 6_545 ?
O2C K2 K2 166.0(3) 5_556 6_545 ?
Na K2 K2 147.92(16) 5_556 6_545 ?
O4W K2 Ta1 137.2(7) 5_556 3_445 ?
O1T K2 Ta1 17.5(2) 3_445 3_445 ?
O1C K2 Ta1 113.0(3) . 3_445 ?
O4W K2 Ta1 66.5(6) 3_445 3_445 ?
K2 K2 Ta1 105.7(3) 7_446 3_445 ?
O2C K2 Ta1 130.7(4) 5_556 3_445 ?
Na K2 Ta1 85.0(2) 5_556 3_445 ?
K2 K2 Ta1 63.30(13) 6_545 3_445 ?
O4W K2 Na 31.6(6) 5_556 3_445 ?
O1T K2 Na 97.1(3) 3_445 3_445 ?
O1C K2 Na 132.8(4) . 3_445 ?
O4W K2 Na 102.4(6) 3_445 3_445 ?
K2 K2 Na 57.0(3) 7_446 3_445 ?
O2C K2 Na 107.6(4) 5_556 3_445 ?
Na K2 Na 135.0(3) 5_556 3_445 ?
K2 K2 Na 64.14(13) 6_545 3_445 ?
Ta1 K2 Na 105.70(19) 3_445 3_445 ?
O4W Na O4W 86.0(14) 7_556 4_546 ?
O4W Na O1W 88.5(8) 7_556 3_546 ?
O4W Na O1W 88.5(8) 4_546 3_546 ?
O4W Na O2W 91.0(8) 7_556 7_556 ?
O4W Na O2W 165.0(9) 4_546 7_556 ?
O1W Na O2W 76.7(4) 3_546 7_556 ?
O4W Na O2W 165.0(9) 7_556 4_546 ?
O4W Na O2W 91.0(8) 4_546 4_546 ?
O1W Na O2W 76.7(4) 3_546 4_546 ?
O2W Na O2W 88.2(6) 7_556 4_546 ?
O4W Na O2C 87.6(8) 7_556 . ?
O4W Na O2C 87.6(8) 4_546 . ?
O1W Na O2C 174.7(6) 3_546 . ?
O2W Na O2C 107.0(5) 7_556 . ?
O2W Na O2C 107.0(5) 4_546 . ?
O4W Na K2 122.3(8) 7_556 2_556 ?
O4W Na K2 51.6(7) 4_546 2_556 ?
O1W Na K2 121.68(17) 3_546 2_556 ?
O2W Na K2 139.8(4) 7_556 2_556 ?
O2W Na K2 65.4(3) 4_546 2_556 ?
O2C Na K2 57.98(16) . 2_556 ?
O4W Na K2 51.6(7) 7_556 5_556 ?
O4W Na K2 122.3(8) 4_546 5_556 ?
O1W Na K2 121.68(17) 3_546 5_556 ?
O2W Na K2 65.4(3) 7_556 5_556 ?
O2W Na K2 139.8(4) 4_546 5_556 ?
O2C Na K2 57.98(16) . 5_556 ?
K2 Na K2 115.8(3) 2_556 5_556 ?
O4W Na K1 121.8(7) 7_556 7_556 ?
O4W Na K1 121.8(7) 4_546 7_556 ?
O1W Na K1 48.1(4) 3_546 7_556 ?
O2W Na K1 48.7(3) 7_556 7_556 ?
O2W Na K1 48.7(3) 4_546 7_556 ?
O2C Na K1 137.2(5) . 7_556 ?
K2 Na K1 114.14(19) 2_556 7_556 ?
K2 Na K1 114.14(19) 5_556 7_556 ?
O4W Na K2 77.4(7) 7_556 8_545 ?
O4W Na K2 35.6(7) 4_546 8_545 ?
O1W Na K2 122.3(4) 3_546 8_545 ?
O2W Na K2 156.8(4) 7_556 8_545 ?
O2W Na K2 108.2(3) 4_546 8_545 ?
O2C Na K2 53.2(4) . 8_545 ?
K2 Na K2 45.0(3) 2_556 8_545 ?
K2 Na K2 91.9(2) 5_556 8_545 ?
K1 Na K2 153.60(13) 7_556 8_545 ?
O4W Na K2 35.6(7) 7_556 3 ?
O4W Na K2 77.4(7) 4_546 3 ?
O1W Na K2 122.3(4) 3_546 3 ?
O2W Na K2 108.2(3) 7_556 3 ?
O2W Na K2 156.8(4) 4_546 3 ?
O2C Na K2 53.2(4) . 3 ?
K2 Na K2 91.9(2) 2_556 3 ?
K2 Na K2 45.0(3) 5_556 3 ?
K1 Na K2 153.60(13) 7_556 3 ?
K2 Na K2 51.7(3) 8_545 3 ?
Na O1W K1 89.4(5) 3_454 5_565 ?
Na O2W K1 88.8(4) 7_556 . ?
Na O4W K2 112.9(11) 7_556 5_556 ?
Na O4W K2 87.1(9) 7_556 3 ?
K2 O4W K2 67.3(7) 5_556 3 ?

loop_
_geom_bond_atom_site_label_1
_geom_bond_atom_site_label_2
_geom_bond_distance
_geom_bond_site_symmetry_2
_geom_bond_publ_flag
Re C1 1.897(16) . ?
Re C1 1.897(16) 6 ?
Re C2 1.90(2) . ?
Re O4B 2.168(13) 5 ?
Re O1R 2.183(9) . ?
Re O1R 2.183(9) 6 ?
Re Ta1 3.2016(11) . ?
Re Ta2 3.2063(9) 5 ?
Re Ta2 3.2062(9) 2 ?
Ta1 O1T 1.793(14) . ?
Ta1 O2B 1.968(9) . ?
Ta1 O2B 1.968(9) 6 ?
Ta1 O1R 2.046(9) 6 ?
Ta1 O1R 2.046(9) . ?
Ta1 O1 2.3929(8) . ?
Ta1 Ta2 3.3237(9) 6 ?
Ta1 Ta2 3.3237(9) . ?
Ta1 K1 3.971(5) 7 ?
Ta1 K2 4.197(7) 3 ?
Ta1 K2 4.197(7) 8_545 ?
Ta2 O2T 1.782(10) . ?
Ta2 O3B 1.948(7) . ?
Ta2 O2B 1.957(9) . ?
Ta2 O4B 2.037(7) . ?
Ta2 O1R 2.040(9) 2 ?
Ta2 O1 2.3985(5) . ?
Ta2 Re 3.2063(9) 5 ?
Ta2 Ta2 3.3342(10) 2 ?
Ta2 K1 4.024(4) 7 ?
C1 O1C 1.18(2) . ?
C2 O2C 1.20(3) . ?
O1R Ta2 2.040(9) 2 ?
O1T K2 2.730(13) 3 ?
O1T K2 2.730(13) 8_545 ?
O1 Ta1 2.3929(8) 5 ?
O1 Ta2 2.3985(5) 2 ?
O1 Ta2 2.3985(5) 5 ?
O1 Ta2 2.3985(5) 6 ?
O1C K2 2.765(14) . ?
O2B K1 3.071(10) 7 ?
O2T K1 2.904(10) . ?
O2C Na 2.74(2) . ?
O2C K2 3.238(9) 5_556 ?
O2C K2 3.238(9) 2_556 ?
O3B Ta2 1.948(7) 2 ?
O4B Ta2 2.037(7) 6 ?
O4B Re 2.168(13) 5 ?
O4B K1 3.181(14) 7 ?
K1 O1W 2.852(15) 5_565 ?
K1 O2W 2.878(14) 6_565 ?
K1 O2W 2.878(14) . ?
K1 O2T 2.904(10) 6_565 ?
K1 O2B 3.071(10) 4 ?
K1 O2B 3.071(10) 7 ?
K1 O4B 3.181(14) 7 ?
K1 Na 3.829(10) 7_556 ?
K1 Ta1 3.971(5) 7 ?
K1 Ta2 4.024(4) 4 ?
K1 Ta2 4.024(4) 7 ?
K2 O4W 2.73(3) 5_556 ?
K2 O1T 2.730(13) 3_445 ?
K2 O4W 2.91(3) 3_445 ?
K2 K2 3.126(18) 7_446 ?
K2 O2C 3.238(9) 5_556 ?
K2 Na 3.709(10) 5_556 ?
K2 K2 3.771(18) 6_545 ?
K2 Ta1 4.197(7) 3_445 ?
K2 Na 4.322(11) 3_445 ?
Na O4W 2.45(3) 7_556 ?
Na O4W 2.45(3) 4_546 ?
Na O1W 2.585(17) 3_546 ?
Na O2W 2.589(15) 7_556 ?
Na O2W 2.589(15) 4_546 ?
Na K2 3.709(10) 2_556 ?
Na K2 3.709(10) 5_556 ?
Na K1 3.829(10) 7_556 ?
Na K2 4.322(11) 8_545 ?
Na K2 4.322(11) 3 ?
O1W Na 2.585(17) 3_454 ?
O1W K1 2.852(15) 5_565 ?
O2W Na 2.589(15) 7_556 ?
O4W Na 2.45(3) 7_556 ?
O4W K2 2.73(3) 5_556 ?
O4W K2 2.91(3) 3 ?

loop_
_geom_torsion_atom_site_label_1
_geom_torsion_atom_site_label_2
_geom_torsion_atom_site_label_3
_geom_torsion_atom_site_label_4
_geom_torsion
_geom_torsion_site_symmetry_1
_geom_torsion_site_symmetry_2
_geom_torsion_site_symmetry_3
_geom_torsion_site_symmetry_4
_geom_torsion_publ_flag
C1 Re Ta1 O1T -86.2(7) . . . . ?
C1 Re Ta1 O1T 86.2(7) 6 . . . ?
C2 Re Ta1 O1T 0.0 . . . . ?
O4B Re Ta1 O1T 180.0 5 . . . ?
O1R Re Ta1 O1T 105.7(4) . . . . ?
O1R Re Ta1 O1T -105.7(4) 6 . . . ?
Ta2 Re Ta1 O1T -143.659(13) 5 . . . ?
Ta2 Re Ta1 O1T 143.659(13) 2 . . . ?
C1 Re Ta1 O2B 163.4(8) . . . . ?
C1 Re Ta1 O2B -24.1(8) 6 . . . ?
C2 Re Ta1 O2B -110.4(4) . . . . ?
O4B Re Ta1 O2B 69.6(4) 5 . . . ?
O1R Re Ta1 O2B -4.7(5) . . . . ?
O1R Re Ta1 O2B 144.0(5) 6 . . . ?
Ta2 Re Ta1 O2B 106.0(4) 5 . . . ?
Ta2 Re Ta1 O2B 33.3(4) 2 . . . ?
C1 Re Ta1 O2B 24.1(8) . . . 6 ?
C1 Re Ta1 O2B -163.4(8) 6 . . 6 ?
C2 Re Ta1 O2B 110.4(4) . . . 6 ?
O4B Re Ta1 O2B -69.6(4) 5 . . 6 ?
O1R Re Ta1 O2B -144.0(5) . . . 6 ?
O1R Re Ta1 O2B 4.7(5) 6 . . 6 ?
Ta2 Re Ta1 O2B -33.3(4) 5 . . 6 ?
Ta2 Re Ta1 O2B -106.0(4) 2 . . 6 ?
C1 Re Ta1 O1R 19.4(8) . . . 6 ?
C1 Re Ta1 O1R -168.1(8) 6 . . 6 ?
C2 Re Ta1 O1R 105.7(4) . . . 6 ?
O4B Re Ta1 O1R -74.3(4) 5 . . 6 ?
O1R Re Ta1 O1R -148.6(8) . . . 6 ?
Ta2 Re Ta1 O1R -38.0(4) 5 . . 6 ?
Ta2 Re Ta1 O1R -110.7(4) 2 . . 6 ?
C1 Re Ta1 O1R 168.1(8) . . . . ?
C1 Re Ta1 O1R -19.4(8) 6 . . . ?
C2 Re Ta1 O1R -105.7(4) . . . . ?
O4B Re Ta1 O1R 74.3(4) 5 . . . ?
O1R Re Ta1 O1R 148.6(8) 6 . . . ?
Ta2 Re Ta1 O1R 110.7(4) 5 . . . ?
Ta2 Re Ta1 O1R 38.0(4) 2 . . . ?
C1 Re Ta1 O1 93.8(7) . . . . ?
C1 Re Ta1 O1 -93.8(7) 6 . . . ?
C2 Re Ta1 O1 180.0 . . . . ?
O4B Re Ta1 O1 0.0 5 . . . ?
O1R Re Ta1 O1 -74.3(4) . . . . ?
O1R Re Ta1 O1 74.3(4) 6 . . . ?
Ta2 Re Ta1 O1 36.341(13) 5 . . . ?
Ta2 Re Ta1 O1 -36.341(13) 2 . . . ?
C1 Re Ta1 Ta2 58.4(7) . . . 6 ?
C1 Re Ta1 Ta2 -129.2(7) 6 . . 6 ?
C2 Re Ta1 Ta2 144.605(16) . . . 6 ?
O4B Re Ta1 Ta2 -35.395(16) 5 . . 6 ?
O1R Re Ta1 Ta2 -109.7(4) . . . 6 ?
O1R Re Ta1 Ta2 38.9(4) 6 . . 6 ?
Ta2 Re Ta1 Ta2 0.946(16) 5 . . 6 ?
Ta2 Re Ta1 Ta2 -71.74(2) 2 . . 6 ?
C1 Re Ta1 Ta2 129.2(7) . . . . ?
C1 Re Ta1 Ta2 -58.4(7) 6 . . . ?
C2 Re Ta1 Ta2 -144.605(16) . . . . ?
O4B Re Ta1 Ta2 35.395(16) 5 . . . ?
O1R Re Ta1 Ta2 -38.9(4) . . . . ?
O1R Re Ta1 Ta2 109.7(4) 6 . . . ?
Ta2 Re Ta1 Ta2 71.74(2) 5 . . . ?
Ta2 Re Ta1 Ta2 -0.946(16) 2 . . . ?
C1 Re Ta1 K1 -86.2(7) . . . 7 ?
C1 Re Ta1 K1 86.2(7) 6 . . 7 ?
C2 Re Ta1 K1 0.0 . . . 7 ?
O4B Re Ta1 K1 180.0 5 . . 7 ?
O1R Re Ta1 K1 105.7(4) . . . 7 ?
O1R Re Ta1 K1 -105.7(4) 6 . . 7 ?
Ta2 Re Ta1 K1 -143.659(13) 5 . . 7 ?
Ta2 Re Ta1 K1 143.659(13) 2 . . 7 ?
C1 Re Ta1 K2 -113.0(7) . . . 3 ?
C1 Re Ta1 K2 59.5(7) 6 . . 3 ?
C2 Re Ta1 K2 -26.74(13) . . . 3 ?
O4B Re Ta1 K2 153.26(13) 5 . . 3 ?
O1R Re Ta1 K2 78.9(4) . . . 3 ?
O1R Re Ta1 K2 -132.4(4) 6 . . 3 ?
Ta2 Re Ta1 K2 -170.40(13) 5 . . 3 ?
Ta2 Re Ta1 K2 116.92(13) 2 . . 3 ?
C1 Re Ta1 K2 -59.5(7) . . . 8_545 ?
C1 Re Ta1 K2 113.0(7) 6 . . 8_545 ?
C2 Re Ta1 K2 26.74(13) . . . 8_545 ?
O4B Re Ta1 K2 -153.26(13) 5 . . 8_545 ?
O1R Re Ta1 K2 132.4(4) . . . 8_545 ?
O1R Re Ta1 K2 -78.9(4) 6 . . 8_545 ?
Ta2 Re Ta1 K2 -116.92(13) 5 . . 8_545 ?
Ta2 Re Ta1 K2 170.40(13) 2 . . 8_545 ?
O1T Ta1 Ta2 O2T 4.9(6) . . . . ?
O2B Ta1 Ta2 O2T 1.5(6) . . . . ?
O2B Ta1 Ta2 O2T -96.8(5) 6 . . . ?
O1R Ta1 Ta2 O2T 178.1(5) 6 . . . ?
O1R Ta1 Ta2 O2T 104.1(5) . . . . ?
O1 Ta1 Ta2 O2T -177.3(4) . . . . ?
Re Ta1 Ta2 O2T 129.5(4) . . . . ?
Ta2 Ta1 Ta2 O2T -123.0(4) 6 . . . ?
K1 Ta1 Ta2 O2T -48.4(4) 7 . . . ?
K2 Ta1 Ta2 O2T 29.4(5) 3 . . . ?
K2 Ta1 Ta2 O2T -29.4(5) 8_545 . . . ?
O1T Ta1 Ta2 O3B -98.6(5) . . . . ?
O2B Ta1 Ta2 O3B -102.0(5) . . . . ?
O2B Ta1 Ta2 O3B 159.6(4) 6 . . . ?
O1R Ta1 Ta2 O3B 74.5(4) 6 . . . ?
O1R Ta1 Ta2 O3B 0.6(3) . . . . ?
O1 Ta1 Ta2 O3B 79.1(2) . . . . ?
Re Ta1 Ta2 O3B 25.9(2) . . . . ?
Ta2 Ta1 Ta2 O3B 133.5(2) 6 . . . ?
K1 Ta1 Ta2 O3B -152.0(2) 7 . . . ?
K2 Ta1 Ta2 O3B -74.2(3) 3 . . . ?
K2 Ta1 Ta2 O3B -133.0(4) 8_545 . . . ?
O1T Ta1 Ta2 O2B 3.4(6) . . . . ?
O2B Ta1 Ta2 O2B -98.4(7) 6 . . . ?
O1R Ta1 Ta2 O2B 176.6(6) 6 . . . ?
O1R Ta1 Ta2 O2B 102.6(6) . . . . ?
O1 Ta1 Ta2 O2B -178.8(5) . . . . ?
Re Ta1 Ta2 O2B 128.0(5) . . . . ?
Ta2 Ta1 Ta2 O2B -124.5(5) 6 . . . ?
K1 Ta1 Ta2 O2B -50.0(5) 7 . . . ?
K2 Ta1 Ta2 O2B 27.8(5) 3 . . . ?
K2 Ta1 Ta2 O2B -30.9(6) 8_545 . . . ?
O1T Ta1 Ta2 O4B 104.2(6) . . . . ?
O2B Ta1 Ta2 O4B 100.8(6) . . . . ?
O2B Ta1 Ta2 O4B 2.4(4) 6 . . . ?
O1R Ta1 Ta2 O4B -82.6(4) 6 . . . ?
O1R Ta1 Ta2 O4B -156.6(4) . . . . ?
O1 Ta1 Ta2 O4B -78.0(3) . . . . ?
Re Ta1 Ta2 O4B -131.2(3) . . . . ?
Ta2 Ta1 Ta2 O4B -23.7(3) 6 . . . ?
K1 Ta1 Ta2 O4B 50.8(3) 7 . . . ?
K2 Ta1 Ta2 O4B 128.6(4) 3 . . . ?
K2 Ta1 Ta2 O4B 69.9(4) 8_545 . . . ?
O1T Ta1 Ta2 O1R 177.7(5) . . . 2 ?
O2B Ta1 Ta2 O1R 174.2(6) . . . 2 ?
O2B Ta1 Ta2 O1R 75.9(4) 6 . . 2 ?
O1R Ta1 Ta2 O1R -9.2(6) 6 . . 2 ?
O1R Ta1 Ta2 O1R -83.2(2) . . . 2 ?
O1 Ta1 Ta2 O1R -4.6(3) . . . 2 ?
Re Ta1 Ta2 O1R -57.8(3) . . . 2 ?
Ta2 Ta1 Ta2 O1R 49.7(3) 6 . . 2 ?
K1 Ta1 Ta2 O1R 124.3(3) 7 . . 2 ?
K2 Ta1 Ta2 O1R -157.9(3) 3 . . 2 ?
K2 Ta1 Ta2 O1R 143.3(4) 8_545 . . 2 ?
O1T Ta1 Ta2 O1 -177.7(5) . . . . ?
O2B Ta1 Ta2 O1 178.8(5) . . . . ?
O2B Ta1 Ta2 O1 80.5(3) 6 . . . ?
O1R Ta1 Ta2 O1 -4.6(3) 6 . . . ?
O1R Ta1 Ta2 O1 -78.6(3) . . . . ?
Re Ta1 Ta2 O1 -53.20(2) . . . . ?
Ta2 Ta1 Ta2 O1 54.334(14) 6 . . . ?
K1 Ta1 Ta2 O1 128.87(5) 7 . . . ?
K2 Ta1 Ta2 O1 -153.33(14) 3 . . . ?
K2 Ta1 Ta2 O1 147.9(3) 8_545 . . . ?
O1T Ta1 Ta2 Re 129.3(5) . . . 5 ?
O2B Ta1 Ta2 Re 125.9(5) . . . 5 ?
O2B Ta1 Ta2 Re 27.5(3) 6 . . 5 ?
O1R Ta1 Ta2 Re -57.5(3) 6 . . 5 ?
O1R Ta1 Ta2 Re -131.5(3) . . . 5 ?
O1 Ta1 Ta2 Re -52.95(2) . . . 5 ?
Re Ta1 Ta2 Re -106.15(2) . . . 5 ?
Ta2 Ta1 Ta2 Re 1.38(3) 6 . . 5 ?
K1 Ta1 Ta2 Re 75.91(5) 7 . . 5 ?
K2 Ta1 Ta2 Re 153.71(14) 3 . . 5 ?
K2 Ta1 Ta2 Re 95.0(3) 8_545 . . 5 ?
O1T Ta1 Ta2 Ta2 -123.6(5) . . . 2 ?
O2B Ta1 Ta2 Ta2 -127.0(5) . . . 2 ?
O2B Ta1 Ta2 Ta2 134.6(3) 6 . . 2 ?
O1R Ta1 Ta2 Ta2 49.5(3) 6 . . 2 ?
O1R Ta1 Ta2 Ta2 -24.4(3) . . . 2 ?
O1 Ta1 Ta2 Ta2 54.128(19) . . . 2 ?
Re Ta1 Ta2 Ta2 0.931(15) . . . 2 ?
Ta2 Ta1 Ta2 Ta2 108.462(14) 6 . . 2 ?
K1 Ta1 Ta2 Ta2 -177.00(5) 7 . . 2 ?
K2 Ta1 Ta2 Ta2 -99.21(14) 3 . . 2 ?
K2 Ta1 Ta2 Ta2 -158.0(3) 8_545 . . 2 ?
O1T Ta1 Ta2 K1 53.4(5) . . . 7 ?
O2B Ta1 Ta2 K1 50.0(5) . . . 7 ?
O2B Ta1 Ta2 K1 -48.4(3) 6 . . 7 ?
O1R Ta1 Ta2 K1 -133.5(3) 6 . . 7 ?
O1R Ta1 Ta2 K1 152.6(3) . . . 7 ?
O1 Ta1 Ta2 K1 -128.87(5) . . . 7 ?
Re Ta1 Ta2 K1 177.94(5) . . . 7 ?
Ta2 Ta1 Ta2 K1 -74.53(5) 6 . . 7 ?
K2 Ta1 Ta2 K1 77.80(15) 3 . . 7 ?
K2 Ta1 Ta2 K1 19.0(3) 8_545 . . 7 ?
C1 Re C1 O1C 150(30) 6 . . . ?
C2 Re C1 O1C -120(31) . . . . ?
O4B Re C1 O1C 53(31) 5 . . . ?
O1R Re C1 O1C 21(33) . . . . ?
O1R Re C1 O1C -23(31) 6 . . . ?
Ta1 Re C1 O1C -35(31) . . . . ?
Ta2 Re C1 O1C 15(31) 5 . . . ?
Ta2 Re C1 O1C 66(31) 2 . . . ?
C1 Re C2 O2C -44(100) . . . . ?
C1 Re C2 O2C 44(100) 6 . . . ?
O4B Re C2 O2C 180(100) 5 . . . ?
O1R Re C2 O2C 142(100) . . . . ?
O1R Re C2 O2C -142(100) 6 . . . ?
Ta1 Re C2 O2C 180(100) . . . . ?
Ta2 Re C2 O2C -130(100) 5 . . . ?
Ta2 Re C2 O2C 130(100) 2 . . . ?
O1T Ta1 O1R Ta2 176.3(4) . . . 2 ?
O2B Ta1 O1R Ta2 72.7(5) . . . 2 ?
O2B Ta1 O1R Ta2 -12.8(11) 6 . . 2 ?
O1R Ta1 O1R Ta2 -83.0(5) 6 . . 2 ?
O1 Ta1 O1R Ta2 -5.2(3) . . . 2 ?
Re Ta1 O1R Ta2 -103.8(5) . . . 2 ?
Ta2 Ta1 O1R Ta2 -8.6(6) 6 . . 2 ?
Ta2 Ta1 O1R Ta2 41.5(4) . . . 2 ?
K1 Ta1 O1R Ta2 80.9(5) 7 . . 2 ?
K2 Ta1 O1R Ta2 160.1(5) 3 . . 2 ?
K2 Ta1 O1R Ta2 -157.9(3) 8_545 . . 2 ?
O1T Ta1 O1R Re -79.9(4) . . . . ?
O2B Ta1 O1R Re 176.5(4) . . . . ?
O2B Ta1 O1R Re 91.1(8) 6 . . . ?
O1R Ta1 O1R Re 20.8(5) 6 . . . ?
O1 Ta1 O1R Re 98.6(3) . . . . ?
Ta2 Ta1 O1R Re 95.2(3) 6 . . . ?
Ta2 Ta1 O1R Re 145.3(3) . . . . ?
K1 Ta1 O1R Re -175.27(12) 7 . . . ?
K2 Ta1 O1R Re -96.1(3) 3 . . . ?
K2 Ta1 O1R Re -54.1(4) 8_545 . . . ?
C1 Re O1R Ta2 52(3) . . . 2 ?
C1 Re O1R Ta2 -76.1(6) 6 . . 2 ?
C2 Re O1R Ta2 -166.5(5) . . . 2 ?
O4B Re O1R Ta2 19.8(3) 5 . . 2 ?
O1R Re O1R Ta2 97.4(3) 6 . . 2 ?
Ta1 Re O1R Ta2 117.4(5) . . . 2 ?
Ta2 Re O1R Ta2 58.5(3) 5 . . 2 ?
C1 Re O1R Ta1 -65(3) . . . . ?
C1 Re O1R Ta1 166.6(5) 6 . . . ?
C2 Re O1R Ta1 76.1(5) . . . . ?
O4B Re O1R Ta1 -97.5(4) 5 . . . ?
O1R Re O1R Ta1 -19.9(5) 6 . . . ?
Ta2 Re O1R Ta1 -58.8(3) 5 . . . ?
Ta2 Re O1R Ta1 -117.4(5) 2 . . . ?
O2B Ta1 O1T K2 55.8(10) . . . 3 ?
O2B Ta1 O1T K2 147.2(8) 6 . . 3 ?
O1R Ta1 O1T K2 -120.1(8) 6 . . 3 ?
O1R Ta1 O1T K2 -36.8(10) . . . 3 ?
O1 Ta1 O1T K2 -78.5(9) . . . 3 ?
Re Ta1 O1T K2 -78.5(9) . . . 3 ?
Ta2 Ta1 O1T K2 149.1(6) 6 . . 3 ?
Ta2 Ta1 O1T K2 53.9(12) . . . 3 ?
K1 Ta1 O1T K2 101.5(9) 7 . . 3 ?
K2 Ta1 O1T K2 -157.0(17) 8_545 . . 3 ?
O2B Ta1 O1T K2 -147.2(8) . . . 8_545 ?
O2B Ta1 O1T K2 -55.8(10) 6 . . 8_545 ?
O1R Ta1 O1T K2 36.8(10) 6 . . 8_545 ?
O1R Ta1 O1T K2 120.1(8) . . . 8_545 ?
O1 Ta1 O1T K2 78.5(9) . . . 8_545 ?
Re Ta1 O1T K2 78.5(9) . . . 8_545 ?
Ta2 Ta1 O1T K2 -53.9(12) 6 . . 8_545 ?
Ta2 Ta1 O1T K2 -149.1(6) . . . 8_545 ?
K1 Ta1 O1T K2 -101.5(9) 7 . . 8_545 ?
K2 Ta1 O1T K2 157.0(17) 3 . . 8_545 ?
O1T Ta1 O1 Ta1 0.000(12) . . . 5 ?
O2B Ta1 O1 Ta1 -134.6(3) . . . 5 ?
O2B Ta1 O1 Ta1 134.6(3) 6 . . 5 ?
O1R Ta1 O1 Ta1 42.0(3) 6 . . 5 ?
O1R Ta1 O1 Ta1 -42.0(3) . . . 5 ?
Re Ta1 O1 Ta1 0.000(13) . . . 5 ?
Ta2 Ta1 O1 Ta1 133.990(18) 6 . . 5 ?
Ta2 Ta1 O1 Ta1 -133.990(18) . . . 5 ?
K1 Ta1 O1 Ta1 180.000(13) 7 . . 5 ?
K2 Ta1 O1 Ta1 -74.4(2) 3 . . 5 ?
K2 Ta1 O1 Ta1 74.4(2) 8_545 . . 5 ?
O1T Ta1 O1 Ta2 133.990(13) . . . . ?
O2B Ta1 O1 Ta2 -0.6(3) . . . . ?
O2B Ta1 O1 Ta2 -91.4(3) 6 . . . ?
O1R Ta1 O1 Ta2 176.0(3) 6 . . . ?
O1R Ta1 O1 Ta2 92.0(3) . . . . ?
Re Ta1 O1 Ta2 133.990(13) . . . . ?
Ta2 Ta1 O1 Ta2 -92.02(3) 6 . . . ?
K1 Ta1 O1 Ta2 -46.010(13) 7 . . . ?
K2 Ta1 O1 Ta2 59.6(2) 3 . . . ?
K2 Ta1 O1 Ta2 -151.6(2) 8_545 . . . ?
O1T Ta1 O1 Ta2 46.010(13) . . . 2 ?
O2B Ta1 O1 Ta2 -88.6(3) . . . 2 ?
O2B Ta1 O1 Ta2 -179.4(3) 6 . . 2 ?
O1R Ta1 O1 Ta2 88.0(3) 6 . . 2 ?
O1R Ta1 O1 Ta2 4.0(3) . . . 2 ?
Re Ta1 O1 Ta2 46.010(13) . . . 2 ?
Ta2 Ta1 O1 Ta2 180.0 6 . . 2 ?
Ta2 Ta1 O1 Ta2 -87.98(3) . . . 2 ?
K1 Ta1 O1 Ta2 -133.990(13) 7 . . 2 ?
K2 Ta1 O1 Ta2 -28.4(2) 3 . . 2 ?
K2 Ta1 O1 Ta2 120.4(2) 8_545 . . 2 ?
O1T Ta1 O1 Ta2 -46.010(13) . . . 5 ?
O2B Ta1 O1 Ta2 179.4(3) . . . 5 ?
O2B Ta1 O1 Ta2 88.6(3) 6 . . 5 ?
O1R Ta1 O1 Ta2 -4.0(3) 6 . . 5 ?
O1R Ta1 O1 Ta2 -88.0(3) . . . 5 ?
Re Ta1 O1 Ta2 -46.010(13) . . . 5 ?
Ta2 Ta1 O1 Ta2 87.98(3) 6 . . 5 ?
Ta2 Ta1 O1 Ta2 180.0 . . . 5 ?
K1 Ta1 O1 Ta2 133.990(13) 7 . . 5 ?
K2 Ta1 O1 Ta2 -120.4(2) 3 . . 5 ?
K2 Ta1 O1 Ta2 28.4(2) 8_545 . . 5 ?
O1T Ta1 O1 Ta2 -133.990(13) . . . 6 ?
O2B Ta1 O1 Ta2 91.4(3) . . . 6 ?
O2B Ta1 O1 Ta2 0.6(3) 6 . . 6 ?
O1R Ta1 O1 Ta2 -92.0(3) 6 . . 6 ?
O1R Ta1 O1 Ta2 -176.0(3) . . . 6 ?
Re Ta1 O1 Ta2 -133.990(13) . . . 6 ?
Ta2 Ta1 O1 Ta2 92.02(3) . . . 6 ?
K1 Ta1 O1 Ta2 46.010(13) 7 . . 6 ?
K2 Ta1 O1 Ta2 151.6(2) 3 . . 6 ?
K2 Ta1 O1 Ta2 -59.6(2) 8_545 . . 6 ?
O2T Ta2 O1 Ta1 111(9) . . . . ?
O3B Ta2 O1 Ta1 -92.23(2) . . . . ?
O2B Ta2 O1 Ta1 0.6(3) . . . . ?
O4B Ta2 O1 Ta1 92.6(4) . . . . ?
O1R Ta2 O1 Ta1 176.0(3) 2 . . . ?
Re Ta2 O1 Ta1 134.059(19) 5 . . . ?
Ta2 Ta2 O1 Ta1 -92.23(2) 2 . . . ?
K1 Ta2 O1 Ta1 45.04(6) 7 . . . ?
O2T Ta2 O1 Ta1 -69(9) . . . 5 ?
O3B Ta2 O1 Ta1 87.77(2) . . . 5 ?
O2B Ta2 O1 Ta1 -179.4(3) . . . 5 ?
O4B Ta2 O1 Ta1 -87.4(4) . . . 5 ?
O1R Ta2 O1 Ta1 -4.0(3) 2 . . 5 ?
Re Ta2 O1 Ta1 -45.941(19) 5 . . 5 ?
Ta1 Ta2 O1 Ta1 180.0 . . . 5 ?
Ta2 Ta2 O1 Ta1 87.77(2) 2 . . 5 ?
K1 Ta2 O1 Ta1 -134.96(6) 7 . . 5 ?
O2T Ta2 O1 Ta2 -156(9) . . . 2 ?
O3B Ta2 O1 Ta2 0.0 . . . 2 ?
O2B Ta2 O1 Ta2 92.9(3) . . . 2 ?
O4B Ta2 O1 Ta2 -175.2(4) . . . 2 ?
O1R Ta2 O1 Ta2 -91.8(3) 2 . . 2 ?
Re Ta2 O1 Ta2 -133.71(2) 5 . . 2 ?
Ta1 Ta2 O1 Ta2 92.23(2) . . . 2 ?
K1 Ta2 O1 Ta2 137.27(7) 7 . . 2 ?
O2T Ta2 O1 Ta2 -32(100) . . . 5 ?
O3B Ta2 O1 Ta2 124(100) . . . 5 ?
O2B Ta2 O1 Ta2 -143(100) . . . 5 ?
O4B Ta2 O1 Ta2 -51(100) . . . 5 ?
O1R Ta2 O1 Ta2 32(100) 2 . . 5 ?
Re Ta2 O1 Ta2 -10(100) 5 . . 5 ?
Ta1 Ta2 O1 Ta2 -144(100) . . . 5 ?
Ta2 Ta2 O1 Ta2 124(100) 2 . . 5 ?
K1 Ta2 O1 Ta2 -99(100) 7 . . 5 ?
O2T Ta2 O1 Ta2 24(9) . . . 6 ?
O3B Ta2 O1 Ta2 180.0 . . . 6 ?
O2B Ta2 O1 Ta2 -87.1(3) . . . 6 ?
O4B Ta2 O1 Ta2 4.8(4) . . . 6 ?
O1R Ta2 O1 Ta2 88.2(3) 2 . . 6 ?
Re Ta2 O1 Ta2 46.29(2) 5 . . 6 ?
Ta1 Ta2 O1 Ta2 -87.77(2) . . . 6 ?
Ta2 Ta2 O1 Ta2 180.0 2 . . 6 ?
K1 Ta2 O1 Ta2 -42.73(7) 7 . . 6 ?
Re C1 O1C K2 -107(30) . . . . ?
O2T Ta2 O2B Ta1 -178.9(5) . . . . ?
O3B Ta2 O2B Ta1 75.9(5) . . . . ?
O4B Ta2 O2B Ta1 -76.7(5) . . . . ?
O1R Ta2 O2B Ta1 -11.2(11) 2 . . . ?
O1 Ta2 O2B Ta1 -0.9(4) . . . . ?
Re Ta2 O2B Ta1 -73.9(5) 5 . . . ?
Ta2 Ta2 O2B Ta1 45.4(4) 2 . . . ?
K1 Ta2 O2B Ta1 -110.8(6) 7 . . . ?
O2T Ta2 O2B K1 -68.1(4) . . . 7 ?
O3B Ta2 O2B K1 -173.3(4) . . . 7 ?
O4B Ta2 O2B K1 34.1(4) . . . 7 ?
O1R Ta2 O2B K1 99.6(8) 2 . . 7 ?
O1 Ta2 O2B K1 109.9(3) . . . 7 ?
Re Ta2 O2B K1 36.9(4) 5 . . 7 ?
Ta1 Ta2 O2B K1 110.8(6) . . . 7 ?
Ta2 Ta2 O2B K1 156.2(3) 2 . . 7 ?
O1T Ta1 O2B Ta2 -177.5(4) . . . . ?
O2B Ta1 O2B Ta2 79.1(5) 6 . . . ?
O1R Ta1 O2B Ta2 -6.7(11) 6 . . . ?
O1R Ta1 O2B Ta2 -75.0(5) . . . . ?
O1 Ta1 O2B Ta2 0.9(4) . . . . ?
Re Ta1 O2B Ta2 -71.9(5) . . . . ?
Ta2 Ta1 O2B Ta2 47.5(4) 6 . . . ?
K1 Ta1 O2B Ta2 112.2(6) 7 . . . ?
K2 Ta1 O2B Ta2 -155.2(4) 3 . . . ?
K2 Ta1 O2B Ta2 164.7(3) 8_545 . . . ?
O1T Ta1 O2B K1 70.3(4) . . . 7 ?
O2B Ta1 O2B K1 -33.1(5) 6 . . 7 ?
O1R Ta1 O2B K1 -118.8(7) 6 . . 7 ?
O1R Ta1 O2B K1 172.8(3) . . . 7 ?
O1 Ta1 O2B K1 -111.3(3) . . . 7 ?
Re Ta1 O2B K1 175.96(10) . . . 7 ?
Ta2 Ta1 O2B K1 -64.7(2) 6 . . 7 ?
Ta2 Ta1 O2B K1 -112.2(6) . . . 7 ?
K2 Ta1 O2B K1 92.6(3) 3 . . 7 ?
K2 Ta1 O2B K1 52.5(4) 8_545 . . 7 ?
O3B Ta2 O2T K1 60.1(5) . . . . ?
O2B Ta2 O2T K1 -33.4(6) . . . . ?
O4B Ta2 O2T K1 -125.1(6) . . . . ?
O1R Ta2 O2T K1 152.1(5) 2 . . . ?
O1 Ta2 O2T K1 -144(8) . . . . ?
Re Ta2 O2T K1 -166.4(5) 5 . . . ?
Ta1 Ta2 O2T K1 -34.2(7) . . . . ?
Ta2 Ta2 O2T K1 60.7(7) 2 . . . ?
K1 Ta2 O2T K1 -77.2(5) 7 . . . ?
Re C2 O2C Na 0(100) . . . . ?
Re C2 O2C K2 -89(100) . . . 5_556 ?
Re C2 O2C K2 89(100) . . . 2_556 ?
O2T Ta2 O3B Ta2 179.2(3) . . . 2 ?
O2B Ta2 O3B Ta2 -77.9(3) . . . 2 ?
O4B Ta2 O3B Ta2 10.3(8) . . . 2 ?
O1R Ta2 O3B Ta2 76.0(3) 2 . . 2 ?
O1 Ta2 O3B Ta2 0.0 . . . 2 ?
Re Ta2 O3B Ta2 72.0(3) 5 . . 2 ?
Ta1 Ta2 O3B Ta2 -46.46(3) . . . 2 ?
K1 Ta2 O3B Ta2 -85.3(4) 7 . . 2 ?
O2T Ta2 O4B Ta2 174.3(6) . . . 6 ?
O3B Ta2 O4B Ta2 -16.7(13) . . . 6 ?
O2B Ta2 O4B Ta2 71.8(6) . . . 6 ?
O1R Ta2 O4B Ta2 -84.3(6) 2 . . 6 ?
O1 Ta2 O4B Ta2 -6.3(5) . . . 6 ?
Re Ta2 O4B Ta2 -105.1(7) 5 . . 6 ?
Ta1 Ta2 O4B Ta2 40.2(5) . . . 6 ?
Ta2 Ta2 O4B Ta2 -10.4(8) 2 . . 6 ?
K1 Ta2 O4B Ta2 103.8(7) 7 . . 6 ?
O2T Ta2 O4B Re -80.6(5) . . . 5 ?
O3B Ta2 O4B Re 88.4(8) . . . 5 ?
O2B Ta2 O4B Re 176.9(4) . . . 5 ?
O1R Ta2 O4B Re 20.8(4) 2 . . 5 ?
O1 Ta2 O4B Re 98.8(4) . . . 5 ?
Ta1 Ta2 O4B Re 145.3(4) . . . 5 ?
Ta2 Ta2 O4B Re 94.7(4) 2 . . 5 ?
K1 Ta2 O4B Re -151.1(6) 7 . . 5 ?
O2T Ta2 O4B K1 70.5(4) . . . 7 ?
O3B Ta2 O4B K1 -120.5(6) . . . 7 ?
O2B Ta2 O4B K1 -32.1(4) . . . 7 ?
O1R Ta2 O4B K1 171.9(4) 2 . . 7 ?
O1 Ta2 O4B K1 -110.2(3) . . . 7 ?
Re Ta2 O4B K1 151.1(6) 5 . . 7 ?
Ta1 Ta2 O4B K1 -63.7(2) . . . 7 ?
Ta2 Ta2 O4B K1 -114.3(3) 2 . . 7 ?
Ta2 O2T K1 O1W -42.7(5) . . . 5_565 ?
Ta2 O2T K1 O2W -35.5(9) . . . 6_565 ?
Ta2 O2T K1 O2W 25.9(6) . . . . ?
Ta2 O2T K1 O2T -118.9(5) . . . 6_565 ?
Ta2 O2T K1 O2B 151.2(5) . . . 4 ?
Ta2 O2T K1 O2B 112.3(6) . . . 7 ?
Ta2 O2T K1 O4B 78.4(7) . . . 7 ?
Ta2 O2T K1 Na -11.8(6) . . . 7_556 ?
Ta2 O2T K1 Ta1 138.7(5) . . . 7 ?
Ta2 O2T K1 Ta2 120.6(5) . . . 4 ?
Ta2 O2T K1 Ta2 88.2(5) . . . 7 ?
C1 O1C K2 O4W -119(2) . . . 5_556 ?
C1 O1C K2 O1T 100(2) . . . 3_445 ?
C1 O1C K2 O4W 7(3) . . . 3_445 ?
C1 O1C K2 K2 -57(2) . . . 7_446 ?
C1 O1C K2 O2C -45(2) . . . 5_556 ?
C1 O1C K2 Na 3(2) . . . 5_556 ?
C1 O1C K2 K2 150(2) . . . 6_545 ?
C1 O1C K2 Ta1 81(2) . . . 3_445 ?
C1 O1C K2 Na -136(2) . . . 3_445 ?
C2 O2C Na O4W -137.0(7) . . . 7_556 ?
K2 O2C Na O4W -45.0(7) 5_556 . . 7_556 ?
K2 O2C Na O4W 131.0(8) 2_556 . . 7_556 ?
C2 O2C Na O4W 137.0(7) . . . 4_546 ?
K2 O2C Na O4W -131.0(8) 5_556 . . 4_546 ?
K2 O2C Na O4W 45.0(7) 2_556 . . 4_546 ?
C2 O2C Na O1W 180.000(19) . . . 3_546 ?
K2 O2C Na O1W -88.0(3) 5_556 . . 3_546 ?
K2 O2C Na O1W 88.0(3) 2_556 . . 3_546 ?
C2 O2C Na O2W -46.7(4) . . . 7_556 ?
K2 O2C Na O2W 45.3(5) 5_556 . . 7_556 ?
K2 O2C Na O2W -138.7(4) 2_556 . . 7_556 ?
C2 O2C Na O2W 46.7(4) . . . 4_546 ?
K2 O2C Na O2W 138.7(4) 5_556 . . 4_546 ?
K2 O2C Na O2W -45.3(5) 2_556 . . 4_546 ?
C2 O2C Na K2 92.0(3) . . . 2_556 ?
K2 O2C Na K2 -176.0(6) 5_556 . . 2_556 ?
C2 O2C Na K2 -92.0(3) . . . 5_556 ?
K2 O2C Na K2 176.0(6) 2_556 . . 5_556 ?
C2 O2C Na K1 0.000(10) . . . 7_556 ?
K2 O2C Na K1 92.0(3) 5_556 . . 7_556 ?
K2 O2C Na K1 -92.0(3) 2_556 . . 7_556 ?
C2 O2C Na K2 147.0(2) . . . 8_545 ?
K2 O2C Na K2 -121.0(4) 5_556 . . 8_545 ?
K2 O2C Na K2 55.0(3) 2_556 . . 8_545 ?
C2 O2C Na K2 -147.0(2) . . . 3 ?
K2 O2C Na K2 -55.0(3) 5_556 . . 3 ?
K2 O2C Na K2 121.0(4) 2_556 . . 3 ?
O1W K1 O2W Na -42.3(4) 5_565 . . 7_556 ?
O2W K1 O2W Na 28.9(5) 6_565 . . 7_556 ?
O2T K1 O2W Na -119.7(4) . . . 7_556 ?
O2T K1 O2W Na -34.8(8) 6_565 . . 7_556 ?
O2B K1 O2W Na 107.3(4) 4 . . 7_556 ?
O2B K1 O2W Na 150.4(4) 7 . . 7_556 ?
O4B K1 O2W Na 99.0(4) 7 . . 7_556 ?
Ta1 K1 O2W Na 139.0(3) 7 . . 7_556 ?
Ta2 K1 O2W Na 91.1(3) 4 . . 7_556 ?
Ta2 K1 O2W Na 131.9(4) 7 . . 7_556 ?
